data_1513797
loop_
_publ_author_name
'Inagaki, Yusuke'
'Nakamoto, Masaaki'
'Sekiguchi, Akira'

_publ_section_title
;
 A Diels-Alder super diene breaking benzene into C2H2 and C4H4 units.
;
_journal_name_full 'Nature communications'
_journal_page_first 3018
_journal_paper_doi 10.1038/ncomms4018
_journal_volume 5
_journal_year 2014
_chemical_formula_sum 'C25 H33 F5 Si3'
_chemical_formula_weight 512.78
_chemical_name_systematic
; 
 ? 
;
_space_group_IT_number 2
_symmetry_cell_setting triclinic
_symmetry_space_group_name_Hall '-P 1'
_symmetry_space_group_name_H-M 'P -1'
_atom_sites_solution_hydrogens geom
_atom_sites_solution_primary direct
_atom_sites_solution_secondary difmap
_audit_creation_method SHELXL-97
_cell_angle_alpha 72.10
_cell_angle_beta 81.25
_cell_angle_gamma 79.77
_cell_formula_units_Z 2
_cell_length_a 9.6564(3)
_cell_length_b 11.3871(4)
_cell_length_c 12.9349(4)
_cell_measurement_reflns_used 8846
_cell_measurement_temperature 120
_cell_measurement_theta_max 27.48
_cell_measurement_theta_min 2.58
_cell_volume 1324.69(7)
_computing_cell_refinement 'APEX2 (Bruker AXS, 2006)'
_computing_data_collection 'APEX2 (Bruker AXS, 2006)'
_computing_data_reduction 'SAINT (Bruker AXS, 2004)'
_computing_molecular_graphics 'XSHEL (Bruker AXS,2002)'
_computing_publication_material 'XCIF (Bruker AXS, 2001)'
_computing_structure_refinement 'SHELXL-97 (Sheldrick, 1997)'
_computing_structure_solution 'SHELXS-97 (Sheldrick, 1997)'
_diffrn_ambient_temperature 120
_diffrn_detector_area_resol_mean 8.333
_diffrn_measured_fraction_theta_full 0.972
_diffrn_measured_fraction_theta_max 0.972
_diffrn_measurement_device_type 'Bruker APEXII CCD area detector'
_diffrn_measurement_method 'phi and omega scans'
_diffrn_radiation_monochromator graphite
_diffrn_radiation_source 'fine-focus sealed tube'
_diffrn_radiation_type MoK\a
_diffrn_radiation_wavelength 0.71073
_diffrn_reflns_av_R_equivalents 0.0162
_diffrn_reflns_av_sigmaI/netI 0.0189
_diffrn_reflns_limit_h_max 12
_diffrn_reflns_limit_h_min -12
_diffrn_reflns_limit_k_max 14
_diffrn_reflns_limit_k_min -14
_diffrn_reflns_limit_l_max 16
_diffrn_reflns_limit_l_min -16
_diffrn_reflns_number 15018
_diffrn_reflns_theta_full 27.48
_diffrn_reflns_theta_max 27.48
_diffrn_reflns_theta_min 1.66
_exptl_absorpt_coefficient_mu 0.226
_exptl_absorpt_correction_T_max 0.9436
_exptl_absorpt_correction_T_min 0.9292
_exptl_absorpt_correction_type empirical
_exptl_absorpt_process_details
; 
SADABS Sheldrick 1996 
;
_exptl_crystal_colour colorless
_exptl_crystal_density_diffrn 1.286
_exptl_crystal_density_meas ?
_exptl_crystal_density_method 'not measured'
_exptl_crystal_description prism
_exptl_crystal_F_000 540
_exptl_crystal_size_max 0.33
_exptl_crystal_size_mid 0.30
_exptl_crystal_size_min 0.26
_refine_diff_density_max 0.325
_refine_diff_density_min -0.255
_refine_diff_density_rms 0.042
_refine_ls_extinction_method none
_refine_ls_goodness_of_fit_ref 1.038
_refine_ls_hydrogen_treatment constr
_refine_ls_matrix_type full
_refine_ls_number_parameters 307
_refine_ls_number_reflns 5915
_refine_ls_number_restraints 0
_refine_ls_restrained_S_all 1.038
_refine_ls_R_factor_all 0.0331
_refine_ls_R_factor_gt 0.0294
_refine_ls_shift/su_max 0.001
_refine_ls_shift/su_mean 0.000
_refine_ls_structure_factor_coef Fsqd
_refine_ls_weighting_details 'calc w=1/[\s^2^(Fo^2^)+(0.0405P)^2^+0.4589P] where P=(Fo^2^+2Fc^2^)/3'
_refine_ls_weighting_scheme calc
_refine_ls_wR_factor_gt 0.0777
_refine_ls_wR_factor_ref 0.0804
_reflns_number_gt 5319
_reflns_number_total 5915
_reflns_threshold_expression >2sigma(I)
_cod_data_source_file ncomms4018-s5.cif
_cod_data_source_block yi20_0m
_cod_depositor_comments
;
The following automatic conversions were performed:

'_symmetry_cell_setting' value 'Triclinic' changed to 'triclinic'
according to
/usr/data/users/saulius/automatic-downloads/current/Nature/lib/dictionaries/cif_core.dic
dictionary named 'cif_core.dic' version 2.4.2 from 2011-04-26.

Automatic conversion script
Id: cif_fix_values 2281 2013-09-26 08:29:07Z andrius 

The following automatic conversions were performed:

'_exptl_crystal_density_meas' value 'not measured' was changed to '?'
- the value is perceived as not measured.

Automatic conversion script
Id: cif_fix_values 3008 2015-01-20 13:52:24Z robertas 
;
_cod_original_sg_symbol_H-M 'P-1   '
_cod_database_code 1513797

loop_
_symmetry_equiv_pos_as_xyz
'x, y, z'
'-x, -y, -z'

loop_
_atom_site_label
_atom_site_type_symbol
_atom_site_fract_x
_atom_site_fract_y
_atom_site_fract_z
_atom_site_U_iso_or_equiv
_atom_site_adp_type
_atom_site_occupancy
_atom_site_symmetry_multiplicity
_atom_site_calc_flag
_atom_site_refinement_flags
C1 C 0.80816(12) 0.58005(11) 0.29081(9) 0.0184(2) Uani 1 1 d .
C2 C 0.70321(12) 0.66550(11) 0.24326(9) 0.0173(2) Uani 1 1 d .
C3 C 0.62512(12) 0.73906(10) 0.32349(9) 0.0169(2) Uani 1 1 d .
C4 C 0.73826(12) 0.81735(11) 0.33430(9) 0.0189(2) Uani 1 1 d .
C5 C 0.80234(12) 0.59379(11) 0.40549(9) 0.0191(2) Uani 1 1 d .
H5 H 0.8501 0.5208 0.4598 0.023 Uiso 1 1 calc R
C6 C 0.85272(13) 0.71819(11) 0.38963(9) 0.0207(2) Uani 1 1 d .
H6 H 0.9545 0.7275 0.3648 0.025 Uiso 1 1 calc R
C7 C 0.76540(14) 0.80144(12) 0.45501(10) 0.0234(2) Uani 1 1 d .
H7 H 0.8146 0.8667 0.4651 0.028 Uiso 1 1 calc R
C8 C 0.66433(14) 0.74780(12) 0.54624(10) 0.0258(3) Uani 1 1 d .
H8 H 0.6459 0.7752 0.6100 0.031 Uiso 1 1 calc R
C9 C 0.59929(14) 0.65900(12) 0.53599(10) 0.0236(3) Uani 1 1 d .
H9 H 0.5316 0.6199 0.5913 0.028 Uiso 1 1 calc R
C10 C 0.63974(12) 0.62509(11) 0.43209(9) 0.0189(2) Uani 1 1 d .
H10 H 0.5891 0.5563 0.4307 0.023 Uiso 1 1 calc R
C11 C 0.97299(15) 0.32142(12) 0.35461(11) 0.0295(3) Uani 1 1 d .
H11A H 0.8834 0.2879 0.3816 0.044 Uiso 1 1 calc R
H11B H 1.0085 0.3409 0.4136 0.044 Uiso 1 1 calc R
H11C H 1.0424 0.2594 0.3294 0.044 Uiso 1 1 calc R
C12 C 0.88118(15) 0.42530(12) 0.12610(10) 0.0268(3) Uani 1 1 d .
H12A H 0.9456 0.3550 0.1096 0.040 Uiso 1 1 calc R
H12B H 0.8792 0.4974 0.0608 0.040 Uiso 1 1 calc R
H12C H 0.7858 0.4021 0.1488 0.040 Uiso 1 1 calc R
C13 C 1.11248(15) 0.53457(15) 0.19305(14) 0.0371(3) Uani 1 1 d .
H13A H 1.1415 0.5565 0.2533 0.056 Uiso 1 1 calc R
H13B H 1.0981 0.6096 0.1312 0.056 Uiso 1 1 calc R
H13C H 1.1863 0.4736 0.1705 0.056 Uiso 1 1 calc R
C14 C 0.37858(13) 0.88114(12) 0.17088(10) 0.0254(3) Uani 1 1 d .
H14A H 0.3413 0.8158 0.1532 0.038 Uiso 1 1 calc R
H14B H 0.4604 0.9062 0.1187 0.038 Uiso 1 1 calc R
H14C H 0.3050 0.9533 0.1667 0.038 Uiso 1 1 calc R
C15 C 0.30979(14) 0.70844(13) 0.39439(11) 0.0295(3) Uani 1 1 d .
H15A H 0.3250 0.6844 0.4718 0.044 Uiso 1 1 calc R
H15B H 0.3272 0.6341 0.3688 0.044 Uiso 1 1 calc R
H15C H 0.2120 0.7484 0.3853 0.044 Uiso 1 1 calc R
C16 C 0.40736(15) 0.95463(13) 0.37127(11) 0.0304(3) Uani 1 1 d .
H16A H 0.3067 0.9884 0.3760 0.046 Uiso 1 1 calc R
H16B H 0.4620 1.0195 0.3240 0.046 Uiso 1 1 calc R
H16C H 0.4393 0.9265 0.4444 0.046 Uiso 1 1 calc R
C17 C 0.7582(2) 1.09366(14) 0.30588(14) 0.0455(4) Uani 1 1 d .
H17A H 0.7765 1.1729 0.2524 0.068 Uiso 1 1 calc R
H17B H 0.8218 1.0724 0.3632 0.068 Uiso 1 1 calc R
H17C H 0.6598 1.1014 0.3385 0.068 Uiso 1 1 calc R
C18 C 0.98320(16) 0.94297(16) 0.18992(14) 0.0436(4) Uani 1 1 d .
H18A H 1.0034 0.8738 0.1573 0.065 Uiso 1 1 calc R
H18B H 1.0375 0.9232 0.2527 0.065 Uiso 1 1 calc R
H18C H 1.0099 1.0190 0.1355 0.065 Uiso 1 1 calc R
C19 C 0.69073(15) 1.02992(12) 0.11317(11) 0.0294(3) Uani 1 1 d .
H19A H 0.7292 1.1037 0.0639 0.044 Uiso 1 1 calc R
H19B H 0.5905 1.0527 0.1358 0.044 Uiso 1 1 calc R
H19C H 0.7002 0.9660 0.0753 0.044 Uiso 1 1 calc R
C20 C 0.66824(12) 0.68430(10) 0.13094(9) 0.0181(2) Uani 1 1 d .
C21 C 0.55093(12) 0.64018(11) 0.11375(10) 0.0202(2) Uani 1 1 d .
C22 C 0.51514(13) 0.65351(12) 0.01110(11) 0.0242(3) Uani 1 1 d .
C23 C 0.60014(14) 0.71047(12) -0.07971(10) 0.0257(3) Uani 1 1 d .
C24 C 0.71892(14) 0.75349(11) -0.06676(10) 0.0241(3) Uani 1 1 d .
C25 C 0.75156(12) 0.74000(11) 0.03714(10) 0.0208(2) Uani 1 1 d .
F1 F 0.46768(8) 0.58111(7) 0.20042(6) 0.02744(17) Uani 1 1 d .
F2 F 0.39931(9) 0.61151(8) -0.00117(7) 0.03456(19) Uani 1 1 d .
F3 F 0.56700(10) 0.72308(8) -0.17983(6) 0.0378(2) Uani 1 1 d .
F4 F 0.80322(9) 0.80737(8) -0.15506(6) 0.03386(19) Uani 1 1 d .
F5 F 0.87070(8) 0.78081(7) 0.04551(6) 0.02800(17) Uani 1 1 d .
Si1 Si 0.94397(3) 0.46609(3) 0.23889(3) 0.02009(8) Uani 1 1 d .
Si2 Si 0.43425(3) 0.82008(3) 0.31292(3) 0.01965(8) Uani 1 1 d .
Si3 Si 0.79013(4) 0.96769(3) 0.23604(3) 0.02469(9) Uani 1 1 d .

loop_
_atom_site_aniso_label
_atom_site_aniso_U_11
_atom_site_aniso_U_22
_atom_site_aniso_U_33
_atom_site_aniso_U_23
_atom_site_aniso_U_13
_atom_site_aniso_U_12
C1 0.0187(5) 0.0204(5) 0.0165(5) -0.0052(4) -0.0017(4) -0.0040(4)
C2 0.0178(5) 0.0191(5) 0.0155(5) -0.0050(4) -0.0003(4) -0.0046(4)
C3 0.0184(5) 0.0176(5) 0.0142(5) -0.0036(4) -0.0019(4) -0.0028(4)
C4 0.0213(6) 0.0199(5) 0.0162(5) -0.0043(4) -0.0042(4) -0.0044(4)
C5 0.0209(6) 0.0198(5) 0.0157(5) -0.0038(4) -0.0039(4) -0.0011(4)
C6 0.0216(6) 0.0223(6) 0.0187(5) -0.0047(5) -0.0054(4) -0.0041(4)
C7 0.0306(6) 0.0221(6) 0.0197(6) -0.0066(5) -0.0082(5) -0.0037(5)
C8 0.0350(7) 0.0256(6) 0.0162(6) -0.0078(5) -0.0045(5) 0.0022(5)
C9 0.0281(6) 0.0236(6) 0.0147(5) -0.0025(5) 0.0003(4) -0.0001(5)
C10 0.0214(6) 0.0178(5) 0.0157(5) -0.0028(4) -0.0015(4) -0.0021(4)
C11 0.0347(7) 0.0276(7) 0.0238(6) -0.0080(5) -0.0077(5) 0.0071(5)
C12 0.0328(7) 0.0256(6) 0.0218(6) -0.0092(5) -0.0059(5) 0.0032(5)
C13 0.0227(7) 0.0410(8) 0.0492(9) -0.0186(7) 0.0047(6) -0.0058(6)
C14 0.0222(6) 0.0275(6) 0.0242(6) -0.0059(5) -0.0062(5) 0.0029(5)
C15 0.0204(6) 0.0338(7) 0.0296(7) -0.0043(6) 0.0018(5) -0.0038(5)
C16 0.0335(7) 0.0275(7) 0.0293(7) -0.0119(5) -0.0032(5) 0.0046(5)
C17 0.0768(12) 0.0261(7) 0.0386(8) -0.0060(6) -0.0141(8) -0.0191(7)
C18 0.0294(8) 0.0456(9) 0.0469(9) 0.0074(7) -0.0058(6) -0.0173(7)
C19 0.0354(7) 0.0237(6) 0.0254(7) -0.0007(5) -0.0064(5) -0.0030(5)
C20 0.0195(5) 0.0176(5) 0.0171(5) -0.0060(4) -0.0029(4) 0.0007(4)
C21 0.0205(6) 0.0204(5) 0.0193(6) -0.0060(4) -0.0021(4) -0.0013(4)
C22 0.0244(6) 0.0241(6) 0.0277(6) -0.0118(5) -0.0101(5) 0.0014(5)
C23 0.0342(7) 0.0255(6) 0.0178(6) -0.0095(5) -0.0101(5) 0.0073(5)
C24 0.0297(6) 0.0209(6) 0.0169(6) -0.0042(5) 0.0021(5) 0.0028(5)
C25 0.0202(6) 0.0200(6) 0.0215(6) -0.0067(5) -0.0015(4) -0.0007(4)
F1 0.0244(4) 0.0331(4) 0.0252(4) -0.0059(3) -0.0004(3) -0.0111(3)
F2 0.0308(4) 0.0419(5) 0.0397(5) -0.0188(4) -0.0152(3) -0.0054(3)
F3 0.0510(5) 0.0438(5) 0.0201(4) -0.0135(3) -0.0148(4) 0.0065(4)
F4 0.0419(5) 0.0339(4) 0.0175(4) -0.0020(3) 0.0060(3) -0.0011(4)
F5 0.0232(4) 0.0334(4) 0.0269(4) -0.0069(3) 0.0019(3) -0.0098(3)
Si1 0.01789(16) 0.02236(17) 0.01959(16) -0.00710(13) -0.00215(12) 0.00039(12)
Si2 0.01813(16) 0.02055(16) 0.01867(16) -0.00532(13) -0.00107(12) 0.00011(12)
Si3 0.02921(19) 0.02107(17) 0.02347(18) -0.00124(13) -0.00607(14) -0.00909(14)

loop_
_atom_type_symbol
_atom_type_description
_atom_type_scat_dispersion_real
_atom_type_scat_dispersion_imag
_atom_type_scat_source
C C 0.0033 0.0016 'International Tables Vol C Tables 4.2.6.8 and 6.1.1.4'
H H 0.0000 0.0000 'International Tables Vol C Tables 4.2.6.8 and 6.1.1.4'
F F 0.0171 0.0103 'International Tables Vol C Tables 4.2.6.8 and 6.1.1.4'
Si Si 0.0817 0.0704 'International Tables Vol C Tables 4.2.6.8 and 6.1.1.4'

loop_
_geom_angle_atom_site_label_1
_geom_angle_atom_site_label_2
_geom_angle_atom_site_label_3
_geom_angle
C2 C1 C5 105.45(10)
C2 C1 Si1 131.94(9)
C5 C1 Si1 122.58(8)
C1 C2 C20 124.25(10)
C1 C2 C3 110.11(10)
C20 C2 C3 125.64(10)
C2 C3 C4 103.90(9)
C2 C3 C10 96.19(8)
C4 C3 C10 100.78(9)
C2 C3 Si2 122.67(8)
C4 C3 Si2 117.33(8)
C10 C3 Si2 112.01(7)
C6 C4 C7 58.94(8)
C6 C4 C3 103.22(9)
C7 C4 C3 114.71(9)
C6 C4 Si3 119.07(8)
C7 C4 Si3 112.54(8)
C3 C4 Si3 128.03(8)
C6 C5 C1 105.86(9)
C6 C5 C10 101.98(9)
C1 C5 C10 100.37(9)
C6 C5 H5 115.6
C1 C5 H5 115.6
C10 C5 H5 115.6
C4 C6 C7 62.26(8)
C4 C6 C5 105.71(9)
C7 C6 C5 116.27(10)
C4 C6 H6 119.5
C7 C6 H6 119.5
C5 C6 H6 119.5
C8 C7 C6 118.96(11)
C8 C7 C4 120.22(10)
C6 C7 C4 58.80(7)
C8 C7 H7 115.7
C6 C7 H7 115.7
C4 C7 H7 115.7
C9 C8 C7 117.01(11)
C9 C8 H8 121.5
C7 C8 H8 121.5
C8 C9 C10 115.45(11)
C8 C9 H9 122.3
C10 C9 H9 122.3
C9 C10 C5 113.61(10)
C9 C10 C3 115.08(10)
C5 C10 C3 93.26(8)
C9 C10 H10 111.2
C5 C10 H10 111.2
C3 C10 H10 111.2
Si1 C11 H11A 109.5
Si1 C11 H11B 109.5
H11A C11 H11B 109.5
Si1 C11 H11C 109.5
H11A C11 H11C 109.5
H11B C11 H11C 109.5
Si1 C12 H12A 109.5
Si1 C12 H12B 109.5
H12A C12 H12B 109.5
Si1 C12 H12C 109.5
H12A C12 H12C 109.5
H12B C12 H12C 109.5
Si1 C13 H13A 109.5
Si1 C13 H13B 109.5
H13A C13 H13B 109.5
Si1 C13 H13C 109.5
H13A C13 H13C 109.5
H13B C13 H13C 109.5
Si2 C14 H14A 109.5
Si2 C14 H14B 109.5
H14A C14 H14B 109.5
Si2 C14 H14C 109.5
H14A C14 H14C 109.5
H14B C14 H14C 109.5
Si2 C15 H15A 109.5
Si2 C15 H15B 109.5
H15A C15 H15B 109.5
Si2 C15 H15C 109.5
H15A C15 H15C 109.5
H15B C15 H15C 109.5
Si2 C16 H16A 109.5
Si2 C16 H16B 109.5
H16A C16 H16B 109.5
Si2 C16 H16C 109.5
H16A C16 H16C 109.5
H16B C16 H16C 109.5
Si3 C17 H17A 109.5
Si3 C17 H17B 109.5
H17A C17 H17B 109.5
Si3 C17 H17C 109.5
H17A C17 H17C 109.5
H17B C17 H17C 109.5
Si3 C18 H18A 109.5
Si3 C18 H18B 109.5
H18A C18 H18B 109.5
Si3 C18 H18C 109.5
H18A C18 H18C 109.5
H18B C18 H18C 109.5
Si3 C19 H19A 109.5
Si3 C19 H19B 109.5
H19A C19 H19B 109.5
Si3 C19 H19C 109.5
H19A C19 H19C 109.5
H19B C19 H19C 109.5
C21 C20 C25 115.56(11)
C21 C20 C2 120.80(10)
C25 C20 C2 123.57(11)
F1 C21 C22 117.71(11)
F1 C21 C20 119.23(10)
C22 C21 C20 123.06(11)
F2 C22 C23 119.83(11)
F2 C22 C21 120.79(12)
C23 C22 C21 119.38(12)
F3 C23 C24 120.44(12)
F3 C23 C22 119.90(12)
C24 C23 C22 119.65(11)
F4 C24 C23 119.83(11)
F4 C24 C25 120.41(12)
C23 C24 C25 119.76(11)
F5 C25 C24 117.48(11)
F5 C25 C20 119.94(11)
C24 C25 C20 122.56(11)
C13 Si1 C11 109.28(7)
C13 Si1 C12 111.41(7)
C11 Si1 C12 108.54(6)
C13 Si1 C1 108.63(6)
C11 Si1 C1 107.71(6)
C12 Si1 C1 111.18(6)
C16 Si2 C15 108.09(7)
C16 Si2 C14 107.45(6)
C15 Si2 C14 106.66(6)
C16 Si2 C3 109.39(6)
C15 Si2 C3 109.56(6)
C14 Si2 C3 115.43(5)
C19 Si3 C18 108.65(7)
C19 Si3 C17 106.06(7)
C18 Si3 C17 107.99(9)
C19 Si3 C4 114.74(6)
C18 Si3 C4 108.88(6)
C17 Si3 C4 110.30(6)

loop_
_geom_bond_atom_site_label_1
_geom_bond_atom_site_label_2
_geom_bond_distance
C1 C2 1.3505(16)
C1 C5 1.5303(15)
C1 Si1 1.8756(12)
C2 C20 1.4842(15)
C2 C3 1.5553(15)
C3 C4 1.5739(16)
C3 C10 1.5975(15)
C3 Si2 1.9136(12)
C4 C6 1.5197(16)
C4 C7 1.5726(16)
C4 Si3 1.8896(12)
C5 C6 1.5235(16)
C5 C10 1.5566(16)
C5 H5 1.0000
C6 C7 1.5220(17)
C6 H6 1.0000
C7 C8 1.4616(18)
C7 H7 1.0000
C8 C9 1.3296(19)
C8 H8 0.9500
C9 C10 1.4877(16)
C9 H9 0.9500
C10 H10 1.0000
C11 Si1 1.8657(13)
C11 H11A 0.9800
C11 H11B 0.9800
C11 H11C 0.9800
C12 Si1 1.8702(13)
C12 H12A 0.9800
C12 H12B 0.9800
C12 H12C 0.9800
C13 Si1 1.8656(14)
C13 H13A 0.9800
C13 H13B 0.9800
C13 H13C 0.9800
C14 Si2 1.8790(13)
C14 H14A 0.9800
C14 H14B 0.9800
C14 H14C 0.9800
C15 Si2 1.8721(14)
C15 H15A 0.9800
C15 H15B 0.9800
C15 H15C 0.9800
C16 Si2 1.8693(14)
C16 H16A 0.9800
C16 H16B 0.9800
C16 H16C 0.9800
C17 Si3 1.8771(16)
C17 H17A 0.9800
C17 H17B 0.9800
C17 H17C 0.9800
C18 Si3 1.8679(16)
C18 H18A 0.9800
C18 H18B 0.9800
C18 H18C 0.9800
C19 Si3 1.8654(14)
C19 H19A 0.9800
C19 H19B 0.9800
C19 H19C 0.9800
C20 C21 1.3902(17)
C20 C25 1.3903(16)
C21 F1 1.3452(14)
C21 C22 1.3793(17)
C22 F2 1.3400(15)
C22 C23 1.3790(19)
C23 F3 1.3400(14)
C23 C24 1.3755(19)
C24 F4 1.3444(14)
C24 C25 1.3835(17)
C25 F5 1.3453(14)
